data_4076496
loop_
_publ_author_name
'Tonks, Ian A.'
'Tofan, Daniel'
'Weintrob, Edward C.'
'Agapie, Theodor'
'Bercaw, John E.'

_publ_section_title
;
 Zirconium and Titanium Propylene Polymerization Precatalysts Supported by
 a FluxionalC2-Symmetric Bis(anilide)pyridine Ligand
;
_journal_issue 5
_journal_name_full Organometallics
_journal_page_first 1965
_journal_paper_doi 10.1021/om201262h
_journal_volume 31
_journal_year 2012
_chemical_formula_moiety 'C35 H33 Cl2 N3 Zr, 0.75(C7 H8)'
_chemical_formula_sum 'C40.25 H39 Cl2 N3 Zr'
_chemical_formula_weight 726.86
_chemical_name_systematic
;

 ?

;
_space_group_IT_number 19
_symmetry_cell_setting orthorhombic
_symmetry_space_group_name_Hall 'P 2ac 2ab'
_symmetry_space_group_name_H-M 'P 21 21 21'
_atom_sites_solution_hydrogens geom
_atom_sites_solution_primary direct
_atom_sites_solution_secondary difmap
_audit_creation_method SHELXL-97
_cell_angle_alpha 90.00
_cell_angle_beta 90.00
_cell_angle_gamma 90.00
_cell_formula_units_Z 16
_cell_length_a 17.1199(7)
_cell_length_b 23.1437(10)
_cell_length_c 34.8624(15)
_cell_measurement_reflns_used 9976
_cell_measurement_temperature 100(2)
_cell_measurement_theta_max 36.16
_cell_measurement_theta_min 2.42
_cell_volume 13813.1(10)
_computing_cell_refinement 'Bruker SAINT-Plus v7.34A'
_computing_data_collection 'Bruker APEX2 v2.1-0'
_computing_data_reduction 'Bruker SAINT-Plus v7.34A'
_computing_molecular_graphics 'Bruker XP v5.1'
_computing_publication_material 'Bruker XCIF 2008'
_computing_structure_refinement 'SHELXL-97 (Sheldrick, 2008)'
_computing_structure_solution 'SHELXS-97 (Sheldrick, 2008)'
_diffrn_ambient_temperature 100(2)
_diffrn_measured_fraction_theta_full 0.935
_diffrn_measured_fraction_theta_max 0.935
_diffrn_measurement_device_type 'Bruker KAPPA APEX II'
_diffrn_measurement_method '\w scans; 14 settings'
_diffrn_radiation_monochromator graphite
_diffrn_radiation_source 'fine-focus sealed tube'
_diffrn_radiation_type MoK\a
_diffrn_radiation_wavelength 0.71073
_diffrn_reflns_av_R_equivalents 0.0519
_diffrn_reflns_av_sigmaI/netI 0.0419
_diffrn_reflns_limit_h_max 28
_diffrn_reflns_limit_h_min -18
_diffrn_reflns_limit_k_max 36
_diffrn_reflns_limit_k_min -37
_diffrn_reflns_limit_l_max 51
_diffrn_reflns_limit_l_min -53
_diffrn_reflns_number 360236
_diffrn_reflns_theta_full 36.20
_diffrn_reflns_theta_max 36.20
_diffrn_reflns_theta_min 1.48
_exptl_absorpt_coefficient_mu 0.506
_exptl_absorpt_correction_T_max 0.9011
_exptl_absorpt_correction_T_min 0.8796
_exptl_absorpt_correction_type none
_exptl_crystal_colour 'Light yellow'
_exptl_crystal_density_diffrn 1.398
_exptl_crystal_density_meas 0
_exptl_crystal_density_method 'not measured'
_exptl_crystal_description Block
_exptl_crystal_F_000 6008
_exptl_crystal_size_max 0.26
_exptl_crystal_size_mid 0.24
_exptl_crystal_size_min 0.21
_refine_diff_density_max 1.013
_refine_diff_density_min -0.749
_refine_diff_density_rms 0.076
_refine_ls_abs_structure_details 'Flack H D (1983), Acta Cryst. A39, 876-881'
_refine_ls_abs_structure_Flack 0.487(10)
_refine_ls_extinction_method none
_refine_ls_goodness_of_fit_ref 1.589
_refine_ls_hydrogen_treatment Riding
_refine_ls_matrix_type 'Full matrix'
_refine_ls_number_parameters 1693
_refine_ls_number_reflns 60649
_refine_ls_number_restraints 0
_refine_ls_restrained_S_all 1.589
_refine_ls_R_factor_all 0.0527
_refine_ls_R_factor_gt 0.0345
_refine_ls_shift/su_max 0.006
_refine_ls_shift/su_mean 0.000
_refine_ls_structure_factor_coef Fsqd
_refine_ls_weighting_details w=1/s^2^(Fo^2^)
_refine_ls_weighting_scheme sigma
_refine_ls_wR_factor_gt 0.0543
_refine_ls_wR_factor_ref 0.0553
_reflns_number_gt 47805
_reflns_number_total 60649
_reflns_threshold_expression >2sigma(I)
_cod_data_source_file om201262h_si_002.cif
_cod_data_source_block complex5
_cod_depositor_comments
;
The following automatic conversions were performed:

'_symmetry_cell_setting' value 'Orthorhombic' changed to
'orthorhombic' according to
/home/saulius/struct/CIF-dictionaries/cif_core.dic dictionary named
'cif_core.dic' version 2.4.1 from
2010-06-29.

'_refine_ls_weighting_scheme' value 'Sigma' changed to
'sigma' according to
/home/saulius/struct/CIF-dictionaries/cif_core.dic dictionary named
'cif_core.dic' version 2.4.1 from 2010-06-29.

Automatic conversion script
Id: cif_fix_values 1715 2011-07-08 13:25:40Z adriana 

The following automatic conversions were performed:

'_atom_sites_solution_primary' value 'Direct methods' was changed to
'direct'.

'_atom_sites_solution_secondary' value 'Difference Fourier map' was
changed to 'difmap'.

'_atom_sites_solution_hydrogens' value 'Geometric positions' was
changed to 'geom'.

Automatic conversion script
Id: cif_fix_values 6452 2018-10-05 10:23:21Z andrius 
;
_cod_original_sg_symbol_H-M P2(1)2(1)2(1)
_cod_database_code 4076496

loop_
_symmetry_equiv_pos_as_xyz
'x, y, z'
'-x+1/2, -y, z+1/2'
'x+1/2, -y+1/2, -z'
'-x, y+1/2, -z+1/2'

loop_
_atom_site_label
_atom_site_type_symbol
_atom_site_fract_x
_atom_site_fract_y
_atom_site_fract_z
_atom_site_U_iso_or_equiv
_atom_site_adp_type
_atom_site_occupancy
_atom_site_symmetry_multiplicity
_atom_site_calc_flag
_atom_site_refinement_flags
Zr1 Zr 0.682726(8) -0.016412(6) 0.868246(4) 0.01053(3) Uani 1 1 d .
Cl1A Cl 0.65746(2) -0.120769(15) 0.876189(11) 0.01587(8) Uani 1 1 d .
Cl2A Cl 0.54871(2) -0.000129(17) 0.891624(12) 0.01930(8) Uani 1 1 d .
N1A N 0.71022(7) -0.00353(5) 0.81217(4) 0.0142(3) Uani 1 1 d .
N2A N 0.80588(7) -0.05174(5) 0.86631(3) 0.0117(2) Uani 1 1 d .
N3A N 0.73609(7) 0.04803(5) 0.89978(4) 0.0118(3) Uani 1 1 d .
C1A C 0.76135(9) -0.02660(6) 0.78520(4) 0.0145(3) Uani 1 1 d .
C2A C 0.74631(9) -0.01857(7) 0.74588(4) 0.0187(3) Uani 1 1 d .
H2A H 0.7037 0.0051 0.7383 0.022 Uiso 1 1 calc R
C3A C 0.79220(10) -0.04429(7) 0.71807(5) 0.0239(4) Uani 1 1 d .
H3A H 0.7813 -0.0382 0.6917 0.029 Uiso 1 1 calc R
C4A C 0.85409(10) -0.07899(7) 0.72894(5) 0.0242(4) Uani 1 1 d .
H4A H 0.8847 -0.0979 0.7100 0.029 Uiso 1 1 calc R
C5A C 0.87127(9) -0.08605(7) 0.76725(5) 0.0202(3) Uani 1 1 d .
H5A H 0.9144 -0.1097 0.7742 0.024 Uiso 1 1 calc R
C6A C 0.82719(9) -0.05948(6) 0.79675(4) 0.0142(3) Uani 1 1 d .
C7A C 0.85339(9) -0.06693(6) 0.83681(4) 0.0142(3) Uani 1 1 d .
C8A C 0.92808(9) -0.08859(7) 0.84548(5) 0.0168(3) Uani 1 1 d .
H8A H 0.9630 -0.0976 0.8252 0.020 Uiso 1 1 calc R
C9A C 0.95151(9) -0.09694(6) 0.88277(5) 0.0181(3) Uani 1 1 d .
H9A H 1.0016 -0.1126 0.8882 0.022 Uiso 1 1 calc R
C10A C 0.90137(9) -0.08235(6) 0.91234(5) 0.0163(3) Uani 1 1 d .
H10A H 0.9161 -0.0885 0.9383 0.020 Uiso 1 1 calc R
C11A C 0.82931(9) -0.05868(6) 0.90343(4) 0.0121(3) Uani 1 1 d .
C12A C 0.77723(8) -0.03782(6) 0.93468(4) 0.0129(3) Uani 1 1 d .
C13A C 0.77301(9) -0.07119(7) 0.96861(4) 0.0182(3) Uani 1 1 d .
H13A H 0.7930 -0.1095 0.9687 0.022 Uiso 1 1 calc R
C14A C 0.74034(10) -0.04904(7) 1.00158(5) 0.0227(4) Uani 1 1 d .
H14A H 0.7381 -0.0719 1.0242 0.027 Uiso 1 1 calc R
C15A C 0.71034(9) 0.00730(7) 1.00179(4) 0.0223(4) Uani 1 1 d .
H15A H 0.6897 0.0231 1.0248 0.027 Uiso 1 1 calc R
C16A C 0.71075(9) 0.03950(7) 0.96893(4) 0.0182(3) Uani 1 1 d .
H16A H 0.6890 0.0773 0.9692 0.022 Uiso 1 1 calc R
C17A C 0.74294(8) 0.01756(6) 0.93468(4) 0.0129(3) Uani 1 1 d .
C18A C 0.65867(9) 0.04325(7) 0.80216(4) 0.0147(3) Uani 1 1 d .
C19A C 0.57814(9) 0.03282(7) 0.79714(4) 0.0182(3) Uani 1 1 d .
C20A C 0.52799(10) 0.07965(7) 0.79348(5) 0.0223(4) Uani 1 1 d .
H20A H 0.4735 0.0729 0.7909 0.027 Uiso 1 1 calc R
C21A C 0.55560(10) 0.13615(7) 0.79350(5) 0.0228(4) Uani 1 1 d .
C22A C 0.63630(10) 0.14524(7) 0.79553(5) 0.0198(4) Uani 1 1 d .
H22A H 0.6558 0.1836 0.7936 0.024 Uiso 1 1 calc R
C23A C 0.68875(10) 0.10013(6) 0.80022(4) 0.0165(3) Uani 1 1 d .
C24A C 0.54595(10) -0.02807(7) 0.79476(5) 0.0259(4) Uani 1 1 d .
H24A H 0.5363 -0.0428 0.8207 0.039 Uiso 1 1 calc R
H24B H 0.5838 -0.0531 0.7818 0.039 Uiso 1 1 calc R
H24C H 0.4969 -0.0278 0.7803 0.039 Uiso 1 1 calc R
C25A C 0.50026(11) 0.18656(8) 0.79230(6) 0.0319(4) Uani 1 1 d .
H25A H 0.4533 0.1758 0.7779 0.048 Uiso 1 1 calc R
H25B H 0.5258 0.2194 0.7797 0.048 Uiso 1 1 calc R
H25C H 0.4856 0.1974 0.8185 0.048 Uiso 1 1 calc R
C26A C 0.77534(9) 0.11153(7) 0.80222(5) 0.0195(3) Uani 1 1 d .
H26A H 0.7984 0.1066 0.7767 0.029 Uiso 1 1 calc R
H26B H 0.7996 0.0843 0.8202 0.029 Uiso 1 1 calc R
H26C H 0.7844 0.1512 0.8111 0.029 Uiso 1 1 calc R
C27A C 0.75889(9) 0.10730(6) 0.89820(4) 0.0127(3) Uani 1 1 d .
C28A C 0.70368(8) 0.15156(6) 0.89330(4) 0.0133(3) Uani 1 1 d .
C29A C 0.72944(9) 0.20828(7) 0.88929(5) 0.0165(3) Uani 1 1 d .
H29A H 0.6921 0.2381 0.8855 0.020 Uiso 1 1 calc R
C30A C 0.80855(9) 0.22257(6) 0.89062(5) 0.0163(3) Uani 1 1 d .
C31A C 0.86219(9) 0.17823(6) 0.89576(5) 0.0159(3) Uani 1 1 d .
H31A H 0.9163 0.1874 0.8967 0.019 Uiso 1 1 calc R
C32A C 0.83933(9) 0.12104(6) 0.89955(4) 0.0140(3) Uani 1 1 d .
C33A C 0.61716(8) 0.13893(7) 0.89251(5) 0.0189(3) Uani 1 1 d .
H33A H 0.5883 0.1749 0.8884 0.028 Uiso 1 1 calc R
H33B H 0.6014 0.1217 0.9170 0.028 Uiso 1 1 calc R
H33C H 0.6057 0.1119 0.8716 0.028 Uiso 1 1 calc R
C34A C 0.83541(9) 0.28419(7) 0.88672(6) 0.0256(4) Uani 1 1 d .
H34A H 0.8747 0.2925 0.9064 0.038 Uiso 1 1 calc R
H34B H 0.7907 0.3102 0.8900 0.038 Uiso 1 1 calc R
H34C H 0.8583 0.2900 0.8612 0.038 Uiso 1 1 calc R
C35A C 0.90035(9) 0.07444(6) 0.90331(5) 0.0193(3) Uani 1 1 d .
H35A H 0.9524 0.0915 0.9006 0.029 Uiso 1 1 calc R
H35B H 0.8924 0.0454 0.8833 0.029 Uiso 1 1 calc R
H35C H 0.8959 0.0561 0.9286 0.029 Uiso 1 1 calc R
Zr2 Zr 0.178178(8) 0.275636(6) 0.871726(4) 0.01102(3) Uani 1 1 d .
Cl1B Cl 0.15759(2) 0.381095(16) 0.875638(12) 0.01951(8) Uani 1 1 d .
Cl2B Cl 0.04818(2) 0.266093(18) 0.899806(12) 0.02067(8) Uani 1 1 d .
N1B N 0.18338(8) 0.25073(5) 0.81583(4) 0.0161(3) Uani 1 1 d .
N2B N 0.29998(8) 0.30795(5) 0.85699(4) 0.0192(3) Uani 1 1 d .
N3B N 0.23941(7) 0.21585(5) 0.90345(4) 0.0133(3) Uani 1 1 d .
C1B C 0.22176(11) 0.27286(7) 0.78341(5) 0.0223(4) Uani 1 1 d .
C2B C 0.19043(12) 0.26043(7) 0.74702(5) 0.0304(4) Uani 1 1 d .
H2B H 0.1463 0.2357 0.7451 0.037 Uiso 1 1 calc R
C3B C 0.22236(14) 0.28343(9) 0.71418(6) 0.0461(6) Uani 1 1 d .
H3B H 0.2007 0.2743 0.6898 0.055 Uiso 1 1 calc R
C4B C 0.28610(15) 0.31989(9) 0.71680(6) 0.0494(7) Uani 1 1 d .
H4B H 0.3073 0.3370 0.6943 0.059 Uiso 1 1 calc R
C5B C 0.31840(12) 0.33129(8) 0.75177(6) 0.0388(5) Uani 1 1 d .
H5B H 0.3621 0.3565 0.7530 0.047 Uiso 1 1 calc R
C6B C 0.28946(11) 0.30696(7) 0.78639(5) 0.0250(4) Uani 1 1 d .
C7B C 0.33386(10) 0.31635(7) 0.82210(6) 0.0246(4) Uani 1 1 d .
C8B C 0.41217(11) 0.33401(8) 0.82120(7) 0.0393(6) Uani 1 1 d .
H8B H 0.4377 0.3385 0.7972 0.047 Uiso 1 1 calc R
C9B C 0.45228(11) 0.34483(8) 0.85414(8) 0.0441(6) Uani 1 1 d .
H9B H 0.5051 0.3573 0.8529 0.053 Uiso 1 1 calc R
C10B C 0.41645(10) 0.33775(7) 0.88929(7) 0.0363(5) Uani 1 1 d .
H10B H 0.4435 0.3462 0.9124 0.044 Uiso 1 1 calc R
C11B C 0.33925(9) 0.31781(7) 0.89003(6) 0.0231(4) Uani 1 1 d .
C12B C 0.30015(10) 0.30474(7) 0.92686(5) 0.0239(4) Uani 1 1 d .
C13B C 0.31226(11) 0.34336(8) 0.95785(6) 0.0379(5) Uani 1 1 d .
H13B H 0.3347 0.3802 0.9530 0.046 Uiso 1 1 calc R
C14B C 0.29240(13) 0.32886(10) 0.99450(6) 0.0462(6) Uani 1 1 d .
H14B H 0.3021 0.3550 1.0149 0.055 Uiso 1 1 calc R
C15B C 0.25790(12) 0.27565(10) 1.00182(6) 0.0437(6) Uani 1 1 d .
H15B H 0.2452 0.2653 1.0274 0.052 Uiso 1 1 calc R
C16B C 0.24190(11) 0.23755(9) 0.97228(5) 0.0325(5) Uani 1 1 d .
H16B H 0.2175 0.2016 0.9776 0.039 Uiso 1 1 calc R
C17B C 0.26177(9) 0.25211(7) 0.93428(5) 0.0203(4) Uani 1 1 d .
C18B C 0.14017(9) 0.19771(7) 0.81149(4) 0.0168(3) Uani 1 1 d .
C19B C 0.18237(10) 0.14526(6) 0.81055(4) 0.0168(3) Uani 1 1 d .
C20B C 0.14072(10) 0.09390(7) 0.80975(5) 0.0238(4) Uani 1 1 d .
H20B H 0.1685 0.0584 0.8093 0.029 Uiso 1 1 calc R
C21B C 0.05917(11) 0.09280(8) 0.80959(5) 0.0284(4) Uani 1 1 d .
C22B C 0.01963(11) 0.14460(8) 0.80823(5) 0.0282(4) Uani 1 1 d .
H22B H -0.0358 0.1441 0.8069 0.034 Uiso 1 1 calc R
C23B C 0.05811(10) 0.19763(8) 0.80870(5) 0.0226(4) Uani 1 1 d .
C24B C 0.27020(9) 0.14453(7) 0.80954(5) 0.0201(4) Uani 1 1 d .
H24D H 0.2892 0.1076 0.8196 0.030 Uiso 1 1 calc R
H24E H 0.2905 0.1762 0.8253 0.030 Uiso 1 1 calc R
H24F H 0.2881 0.1494 0.7830 0.030 Uiso 1 1 calc R
C25B C 0.01650(12) 0.03563(8) 0.81144(6) 0.0428(6) Uani 1 1 d .
H25D H 0.0189 0.0204 0.8376 0.064 Uiso 1 1 calc R
H25E H 0.0411 0.0081 0.7938 0.064 Uiso 1 1 calc R
H25F H -0.0382 0.0413 0.8041 0.064 Uiso 1 1 calc R
C26B C 0.01136(10) 0.25256(8) 0.80445(5) 0.0317(4) Uani 1 1 d .
H26D H 0.0466 0.2847 0.7984 0.048 Uiso 1 1 calc R
H26E H -0.0161 0.2608 0.8285 0.048 Uiso 1 1 calc R
H26F H -0.0268 0.2479 0.7837 0.048 Uiso 1 1 calc R
C27B C 0.26054(9) 0.15570(7) 0.90534(4) 0.0133(3) Uani 1 1 d .
C28B C 0.34041(9) 0.14036(7) 0.90384(4) 0.0153(3) Uani 1 1 d .
C29B C 0.36064(9) 0.08258(7) 0.90386(5) 0.0177(3) Uani 1 1 d .
H29B H 0.4144 0.0725 0.9038 0.021 Uiso 1 1 calc R
C30B C 0.30540(9) 0.03871(6) 0.90398(5) 0.0192(3) Uani 1 1 d .
C31B C 0.22688(9) 0.05469(7) 0.90530(5) 0.0184(3) Uani 1 1 d .
H31B H 0.1881 0.0253 0.9053 0.022 Uiso 1 1 calc R
C32B C 0.20357(9) 0.11242(7) 0.90656(4) 0.0158(3) Uani 1 1 d .
C33B C 0.40326(9) 0.18531(7) 0.90072(6) 0.0235(4) Uani 1 1 d .
H33D H 0.4540 0.1663 0.8976 0.035 Uiso 1 1 calc R
H33E H 0.4038 0.2089 0.9240 0.035 Uiso 1 1 calc R
H33F H 0.3930 0.2100 0.8784 0.035 Uiso 1 1 calc R
C34B C 0.32965(10) -0.02409(6) 0.90413(5) 0.0252(4) Uani 1 1 d .
H34D H 0.3699 -0.0304 0.8846 0.038 Uiso 1 1 calc R
H34E H 0.2842 -0.0484 0.8985 0.038 Uiso 1 1 calc R
H34F H 0.3506 -0.0342 0.9294 0.038 Uiso 1 1 calc R
C35B C 0.11762(9) 0.12650(7) 0.90959(5) 0.0224(4) Uani 1 1 d .
H35D H 0.0986 0.1405 0.8848 0.034 Uiso 1 1 calc R
H35E H 0.1099 0.1565 0.9291 0.034 Uiso 1 1 calc R
H35F H 0.0887 0.0917 0.9169 0.034 Uiso 1 1 calc R
Zr3 Zr 0.817450(8) 0.272295(6) 0.627465(4) 0.00988(3) Uani 1 1 d .
Cl1C Cl 0.84117(2) 0.376973(15) 0.619903(11) 0.01527(7) Uani 1 1 d .
Cl2C Cl 0.94810(2) 0.257360(17) 0.600216(12) 0.01816(8) Uani 1 1 d .
N1C N 0.80036(7) 0.25867(5) 0.68445(4) 0.0143(3) Uani 1 1 d .
N2C N 0.69481(7) 0.30700(5) 0.63444(4) 0.0121(2) Uani 1 1 d .
N3C N 0.75957(7) 0.20766(5) 0.59775(4) 0.0109(3) Uani 1 1 d .
C1C C 0.75154(9) 0.28052(7) 0.71336(4) 0.0156(3) Uani 1 1 d .
C2C C 0.77229(10) 0.27115(7) 0.75185(4) 0.0214(3) Uani 1 1 d .
H2C H 0.8171 0.2484 0.7575 0.026 Uiso 1 1 calc R
C3C C 0.72930(11) 0.29410(7) 0.78167(5) 0.0267(4) Uani 1 1 d .
H3C H 0.7445 0.2872 0.8075 0.032 Uiso 1 1 calc R
C4C C 0.66403(11) 0.32714(7) 0.77372(5) 0.0287(4) Uani 1 1 d .
H4C H 0.6344 0.3436 0.7940 0.034 Uiso 1 1 calc R
C5C C 0.64218(10) 0.33600(7) 0.73600(5) 0.0231(4) Uani 1 1 d .
H5C H 0.5973 0.3590 0.7310 0.028 Uiso 1 1 calc R
C6C C 0.68346(9) 0.31248(6) 0.70468(4) 0.0155(3) Uani 1 1 d .
C7C C 0.65208(9) 0.32211(6) 0.66587(4) 0.0146(3) Uani 1 1 d .
C8C C 0.57771(9) 0.34606(7) 0.65971(5) 0.0195(3) Uani 1 1 d .
H8C H 0.5460 0.3556 0.6811 0.023 Uiso 1 1 calc R
C9C C 0.54977(9) 0.35594(7) 0.62310(5) 0.0201(3) Uani 1 1 d .
H9C H 0.5001 0.3733 0.6195 0.024 Uiso 1 1 calc R
C10C C 0.59466(9) 0.34038(6) 0.59187(5) 0.0168(3) Uani 1 1 d .
H10C H 0.5765 0.3467 0.5665 0.020 Uiso 1 1 calc R
C11C C 0.66693(9) 0.31531(6) 0.59854(4) 0.0129(3) Uani 1 1 d .
C12C C 0.71398(8) 0.29465(6) 0.56536(4) 0.0127(3) Uani 1 1 d .
C13C C 0.71372(9) 0.32842(7) 0.53170(4) 0.0166(3) Uani 1 1 d .
H13C H 0.6961 0.3673 0.5330 0.020 Uiso 1 1 calc R
C14C C 0.73807(10) 0.30686(7) 0.49729(5) 0.0205(4) Uani 1 1 d .
H14C H 0.7377 0.3305 0.4750 0.025 Uiso 1 1 calc R
C15C C 0.76364(9) 0.24942(7) 0.49512(5) 0.0193(3) Uani 1 1 d .
H15C H 0.7777 0.2334 0.4710 0.023 Uiso 1 1 calc R
C16C C 0.76852(9) 0.21603(7) 0.52767(4) 0.0170(3) Uani 1 1 d .
H16C H 0.7876 0.1776 0.5259 0.020 Uiso 1 1 calc R
C17C C 0.74570(8) 0.23815(6) 0.56352(4) 0.0121(3) Uani 1 1 d .
C18C C 0.85189(9) 0.21119(7) 0.69310(4) 0.0143(3) Uani 1 1 d .
C19C C 0.82083(10) 0.15493(6) 0.69619(4) 0.0153(3) Uani 1 1 d .
C20C C 0.87175(10) 0.10931(7) 0.70152(5) 0.0206(4) Uani 1 1 d .
H20C H 0.8513 0.0713 0.7035 0.025 Uiso 1 1 calc R
C21C C 0.95228(10) 0.11741(7) 0.70412(5) 0.0226(4) Uani 1 1 d .
C22C C 0.98110(10) 0.17271(8) 0.70244(5) 0.0242(4) Uani 1 1 d .
H22C H 1.0358 0.1786 0.7048 0.029 Uiso 1 1 calc R
C23C C 0.93271(9) 0.22059(7) 0.69741(4) 0.0191(3) Uani 1 1 d .
C24C C 0.73377(9) 0.14461(7) 0.69553(5) 0.0199(4) Uani 1 1 d .
H24G H 0.7128 0.1483 0.7216 0.030 Uiso 1 1 calc R
H24H H 0.7232 0.1057 0.6858 0.030 Uiso 1 1 calc R
H24I H 0.7088 0.1732 0.6788 0.030 Uiso 1 1 calc R
C25C C 1.00553(11) 0.06591(8) 0.70893(6) 0.0358(5) Uani 1 1 d .
H25G H 1.0169 0.0491 0.6837 0.054 Uiso 1 1 calc R
H25H H 0.9799 0.0369 0.7251 0.054 Uiso 1 1 calc R
H25I H 1.0544 0.0782 0.7211 0.054 Uiso 1 1 calc R
C26C C 0.96706(10) 0.28108(7) 0.69817(5) 0.0282(4) Uani 1 1 d .
H26G H 0.9896 0.2901 0.6730 0.042 Uiso 1 1 calc R
H26H H 1.0079 0.2831 0.7178 0.042 Uiso 1 1 calc R
H26I H 0.9258 0.3090 0.7041 0.042 Uiso 1 1 calc R
C27C C 0.73785(9) 0.14798(6) 0.60056(4) 0.0113(3) Uani 1 1 d .
C28C C 0.65794(9) 0.13430(6) 0.60405(4) 0.0134(3) Uani 1 1 d .
C29C C 0.63657(9) 0.07749(7) 0.61010(5) 0.0173(3) Uani 1 1 d .
H29C H 0.5826 0.0683 0.6120 0.021 Uiso 1 1 calc R
C30C C 0.69100(9) 0.03336(6) 0.61349(5) 0.0176(3) Uani 1 1 d .
C31C C 0.76956(9) 0.04767(7) 0.60894(5) 0.0166(3) Uani 1 1 d .
H31C H 0.8076 0.0179 0.6105 0.020 Uiso 1 1 calc R
C32C C 0.79426(9) 0.10417(6) 0.60224(4) 0.0136(3) Uani 1 1 d .
C33C C 0.59646(9) 0.18056(7) 0.60226(5) 0.0204(4) Uani 1 1 d .
H33G H 0.5447 0.1630 0.6052 0.031 Uiso 1 1 calc R
H33H H 0.5995 0.2004 0.5775 0.031 Uiso 1 1 calc R
H33I H 0.6051 0.2085 0.6230 0.031 Uiso 1 1 calc R
C34C C 0.66578(9) -0.02790(6) 0.62137(5) 0.0270(4) Uani 1 1 d .
H34G H 0.6616 -0.0339 0.6491 0.041 Uiso 1 1 calc R
H34H H 0.7045 -0.0547 0.6108 0.041 Uiso 1 1 calc R
H34I H 0.6149 -0.0350 0.6093 0.041 Uiso 1 1 calc R
C35C C 0.88036(9) 0.11634(7) 0.59644(5) 0.0179(3) Uani 1 1 d .
H35G H 0.9018 0.1342 0.6196 0.027 Uiso 1 1 calc R
H35H H 0.8871 0.1427 0.5747 0.027 Uiso 1 1 calc R
H35I H 0.9079 0.0800 0.5913 0.027 Uiso 1 1 calc R
Zr4 Zr 0.321748(8) -0.017763(6) 0.632261(4) 0.01022(3) Uani 1 1 d .
Cl1D Cl 0.34072(2) -0.123266(15) 0.629031(11) 0.01689(8) Uani 1 1 d .
Cl2D Cl 0.44670(2) -0.008592(17) 0.598915(11) 0.01859(8) Uani 1 1 d .
N1D N 0.31777(8) 0.00493(5) 0.68846(3) 0.0146(2) Uani 1 1 d .
N2D N 0.20021(7) -0.05026(5) 0.64682(4) 0.0145(3) Uani 1 1 d .
N3D N 0.25907(7) 0.04330(5) 0.60232(3) 0.0114(3) Uani 1 1 d .
C1D C 0.27904(9) -0.01715(6) 0.72065(4) 0.0179(3) Uani 1 1 d .
C2D C 0.31012(10) -0.00587(7) 0.75718(4) 0.0238(4) Uani 1 1 d .
H2D H 0.3547 0.0184 0.7593 0.029 Uiso 1 1 calc R
C3D C 0.27771(11) -0.02900(7) 0.79015(5) 0.0300(4) Uani 1 1 d .
H3D H 0.2996 -0.0207 0.8146 0.036 Uiso 1 1 calc R
C4D C 0.21278(12) -0.06445(8) 0.78694(5) 0.0324(5) Uani 1 1 d .
H4D H 0.1907 -0.0815 0.8092 0.039 Uiso 1 1 calc R
C5D C 0.18030(11) -0.07494(7) 0.75167(5) 0.0269(4) Uani 1 1 d .
H5D H 0.1359 -0.0995 0.7502 0.032 Uiso 1 1 calc R
C6D C 0.21003(10) -0.05077(7) 0.71734(5) 0.0192(3) Uani 1 1 d .
C7D C 0.16621(9) -0.06065(6) 0.68147(5) 0.0182(3) Uani 1 1 d .
C8D C 0.08845(10) -0.08006(7) 0.68220(5) 0.0265(4) Uani 1 1 d .
H8D H 0.0627 -0.0856 0.7061 0.032 Uiso 1 1 calc R
C9D C 0.04921(10) -0.09109(7) 0.64832(6) 0.0284(4) Uani 1 1 d .
H9D H -0.0030 -0.1049 0.6490 0.034 Uiso 1 1 calc R
C10D C 0.08580(9) -0.08203(7) 0.61347(5) 0.0229(4) Uani 1 1 d .
H10D H 0.0598 -0.0905 0.5901 0.027 Uiso 1 1 calc R
C11D C 0.16149(9) -0.06023(6) 0.61346(5) 0.0167(3) Uani 1 1 d .
C12D C 0.20109(9) -0.04549(6) 0.57692(5) 0.0156(3) Uani 1 1 d .
C13D C 0.19297(10) -0.08335(7) 0.54532(5) 0.0230(4) Uani 1 1 d .
H13D H 0.1701 -0.1203 0.5492 0.028 Uiso 1 1 calc R
C14D C 0.21725(10) -0.06814(7) 0.50932(5) 0.0259(4) Uani 1 1 d .
H14D H 0.2114 -0.0944 0.4886 0.031 Uiso 1 1 calc R
C15D C 0.25079(10) -0.01372(8) 0.50319(5) 0.0246(4) Uani 1 1 d .
H15D H 0.2664 -0.0026 0.4781 0.030 Uiso 1 1 calc R
C16D C 0.26121(9) 0.02350(7) 0.53326(4) 0.0195(3) Uani 1 1 d .
H16D H 0.2842 0.0602 0.5288 0.023 Uiso 1 1 calc R
C17D C 0.23852(8) 0.00832(7) 0.57067(4) 0.0134(3) Uani 1 1 d .
C18D C 0.36203(9) 0.05791(7) 0.69251(4) 0.0156(3) Uani 1 1 d .
C19D C 0.44408(10) 0.05681(7) 0.69318(4) 0.0202(3) Uani 1 1 d .
C20D C 0.48372(10) 0.10991(8) 0.69329(5) 0.0260(4) Uani 1 1 d .
H20D H 0.5392 0.1100 0.6928 0.031 Uiso 1 1 calc R
C21D C 0.44430(11) 0.16202(8) 0.69409(5) 0.0278(4) Uani 1 1 d .
C22D C 0.36301(10) 0.16147(7) 0.69568(5) 0.0228(4) Uani 1 1 d .
H22D H 0.3357 0.1971 0.6972 0.027 Uiso 1 1 calc R
C23D C 0.32080(10) 0.11045(7) 0.69516(4) 0.0164(3) Uani 1 1 d .
C24D C 0.48946(10) 0.00138(8) 0.69521(5) 0.0304(4) Uani 1 1 d .
H24J H 0.4554 -0.0296 0.7045 0.046 Uiso 1 1 calc R
H24K H 0.5336 0.0061 0.7128 0.046 Uiso 1 1 calc R
H24L H 0.5090 -0.0085 0.6696 0.046 Uiso 1 1 calc R
C25D C 0.48770(12) 0.21869(9) 0.69251(6) 0.0432(6) Uani 1 1 d .
H25J H 0.5417 0.2128 0.7010 0.065 Uiso 1 1 calc R
H25K H 0.4620 0.2468 0.7094 0.065 Uiso 1 1 calc R
H25L H 0.4876 0.2333 0.6661 0.065 Uiso 1 1 calc R
C26D C 0.23308(9) 0.11177(7) 0.69815(5) 0.0192(3) Uani 1 1 d .
H26J H 0.2176 0.1060 0.7249 0.029 Uiso 1 1 calc R
H26K H 0.2109 0.0809 0.6823 0.029 Uiso 1 1 calc R
H26L H 0.2137 0.1492 0.6892 0.029 Uiso 1 1 calc R
C27D C 0.23795(9) 0.10354(6) 0.60192(4) 0.0110(3) Uani 1 1 d .
C28D C 0.29506(9) 0.14689(6) 0.59971(4) 0.0125(3) Uani 1 1 d .
C29D C 0.27110(9) 0.20432(7) 0.60170(4) 0.0155(3) Uani 1 1 d .
H29D H 0.3095 0.2339 0.6010 0.019 Uiso 1 1 calc R
C30D C 0.19274(9) 0.21991(6) 0.60462(4) 0.0160(3) Uani 1 1 d .
C31D C 0.13782(9) 0.17634(6) 0.60672(4) 0.0159(3) Uani 1 1 d .
H31D H 0.0842 0.1863 0.6089 0.019 Uiso 1 1 calc R
C32D C 0.15859(9) 0.11833(6) 0.60578(4) 0.0136(3) Uani 1 1 d .
C33D C 0.38020(9) 0.13317(7) 0.59420(5) 0.0171(3) Uani 1 1 d .
H33J H 0.4087 0.1687 0.5880 0.026 Uiso 1 1 calc R
H33K H 0.3861 0.1054 0.5732 0.026 Uiso 1 1 calc R
H33L H 0.4013 0.1165 0.6179 0.026 Uiso 1 1 calc R
C34D C 0.16818(10) 0.28257(6) 0.60385(5) 0.0233(4) Uani 1 1 d .
H34J H 0.1470 0.2920 0.5785 0.035 Uiso 1 1 calc R
H34K H 0.2135 0.3071 0.6091 0.035 Uiso 1 1 calc R
H34L H 0.1281 0.2892 0.6234 0.035 Uiso 1 1 calc R
C35D C 0.09650(9) 0.07270(6) 0.61067(5) 0.0194(3) Uani 1 1 d .
H35J H 0.0464 0.0913 0.6164 0.029 Uiso 1 1 calc R
H35K H 0.1109 0.0470 0.6318 0.029 Uiso 1 1 calc R
H35L H 0.0919 0.0502 0.5870 0.029 Uiso 1 1 calc R
C1 C 0.47291(12) 0.98372(9) 1.00003(6) 0.0442(5) Uani 1 1 d .
H1A H 0.5121 1.0036 1.0157 0.066 Uiso 1 1 calc R
H1B H 0.4216 0.9872 1.0122 0.066 Uiso 1 1 calc R
H1C H 0.4712 1.0013 0.9745 0.066 Uiso 1 1 calc R
C2 C 0.49457(10) 0.92029(8) 0.99644(5) 0.0295(4) Uani 1 1 d .
C3 C 0.45386(11) 0.87743(9) 1.01636(5) 0.0334(5) Uani 1 1 d .
H3 H 0.4108 0.8880 1.0320 0.040 Uiso 1 1 calc R
C4 C 0.47501(11) 0.81998(9) 1.01374(5) 0.0349(5) Uani 1 1 d .
H4 H 0.4469 0.7916 1.0277 0.042 Uiso 1 1 calc R
C5 C 0.53712(10) 0.80381(8) 0.99080(6) 0.0339(5) Uani 1 1 d .
H5 H 0.5524 0.7644 0.9892 0.041 Uiso 1 1 calc R
C6 C 0.57682(10) 0.84558(8) 0.97012(5) 0.0300(4) Uani 1 1 d .
H6 H 0.6186 0.8347 0.9537 0.036 Uiso 1 1 calc R
C7 C 0.55601(10) 0.90306(8) 0.97318(5) 0.0265(4) Uani 1 1 d .
H7 H 0.5843 0.9313 0.9591 0.032 Uiso 1 1 calc R
C11 C -0.01491(17) 0.32162(11) -0.00303(7) 0.0791(10) Uani 1 1 d .
H11A H 0.0154 0.3361 -0.0248 0.119 Uiso 1 1 calc R
H11B H -0.0061 0.3466 0.0193 0.119 Uiso 1 1 calc R
H11C H -0.0706 0.3217 -0.0096 0.119 Uiso 1 1 calc R
C12 C 0.01089(13) 0.25993(9) 0.00649(6) 0.0413(5) Uani 1 1 d .
C13 C 0.06808(14) 0.25036(9) 0.03373(6) 0.0484(6) Uani 1 1 d .
H13 H 0.0904 0.2824 0.0468 0.058 Uiso 1 1 calc R
C14 C 0.09354(12) 0.19502(9) 0.04240(6) 0.0423(5) Uani 1 1 d .
H14 H 0.1331 0.1896 0.0611 0.051 Uiso 1 1 calc R
C15 C 0.06212(12) 0.14834(10) 0.02419(6) 0.0416(5) Uani 1 1 d .
H15 H 0.0790 0.1103 0.0303 0.050 Uiso 1 1 calc R
C16 C 0.00488(13) 0.15728(10) -0.00355(6) 0.0476(6) Uani 1 1 d .
H16 H -0.0174 0.1253 -0.0167 0.057 Uiso 1 1 calc R
C17 C -0.01956(12) 0.21317(11) -0.01189(6) 0.0478(6) Uani 1 1 d .
H17 H -0.0585 0.2189 -0.0309 0.057 Uiso 1 1 calc R
C21 C 0.57745(10) -0.01275(7) 0.52157(5) 0.0310(4) Uani 1 1 d .
H21A H 0.6071 -0.0287 0.5000 0.047 Uiso 1 1 calc R
H21B H 0.5427 -0.0425 0.5320 0.047 Uiso 1 1 calc R
H21C H 0.6136 0.0001 0.5416 0.047 Uiso 1 1 calc R
C22 C 0.52939(10) 0.03802(8) 0.50789(5) 0.0259(4) Uani 1 1 d .
C23 C 0.55123(11) 0.09410(8) 0.51581(5) 0.0302(4) Uani 1 1 d .
H23 H 0.5959 0.1009 0.5313 0.036 Uiso 1 1 calc R
C24 C 0.50958(12) 0.14070(9) 0.50168(5) 0.0370(5) Uani 1 1 d .
H24 H 0.5257 0.1790 0.5075 0.044 Uiso 1 1 calc R
C25 C 0.44409(12) 0.13135(10) 0.47904(6) 0.0396(5) Uani 1 1 d .
H25 H 0.4157 0.1632 0.4690 0.048 Uiso 1 1 calc R
C26 C 0.42056(11) 0.07608(10) 0.47121(6) 0.0389(5) Uani 1 1 d .
H26 H 0.3752 0.0697 0.4561 0.047 Uiso 1 1 calc R
C27 C 0.46265(10) 0.02924(9) 0.48529(5) 0.0351(5) Uani 1 1 d .
H27 H 0.4461 -0.0090 0.4796 0.042 Uiso 1 1 calc R

loop_
_atom_site_aniso_label
_atom_site_aniso_U_11
_atom_site_aniso_U_22
_atom_site_aniso_U_33
_atom_site_aniso_U_23
_atom_site_aniso_U_13
_atom_site_aniso_U_12
Zr1 0.00981(7) 0.01060(7) 0.01119(6) -0.00088(5) 0.00021(5) -0.00070(5)
Cl1A 0.01474(17) 0.01208(17) 0.02079(19) -0.00116(14) 0.00256(15) -0.00252(14)
Cl2A 0.01190(16) 0.01692(18) 0.0291(2) -0.00202(16) 0.00391(15) 0.00022(15)
N1A 0.0172(6) 0.0119(6) 0.0135(6) 0.0013(5) -0.0001(5) 0.0002(5)
N2A 0.0120(6) 0.0088(5) 0.0144(6) 0.0010(5) 0.0011(5) -0.0023(5)
N3A 0.0129(6) 0.0105(6) 0.0119(6) -0.0014(5) -0.0002(5) -0.0009(5)
C1A 0.0212(8) 0.0099(7) 0.0123(7) -0.0013(5) 0.0021(6) -0.0035(6)
C2A 0.0268(8) 0.0156(8) 0.0139(7) 0.0002(6) -0.0010(6) -0.0004(7)
C3A 0.0372(10) 0.0215(9) 0.0130(7) -0.0005(6) 0.0028(7) -0.0065(8)
C4A 0.0321(10) 0.0229(9) 0.0174(8) -0.0048(7) 0.0087(7) -0.0015(7)
C5A 0.0222(8) 0.0182(8) 0.0202(8) -0.0031(6) 0.0060(7) -0.0002(6)
C6A 0.0176(8) 0.0115(6) 0.0134(7) -0.0016(5) 0.0018(6) -0.0040(6)
C7A 0.0159(8) 0.0091(7) 0.0175(8) 0.0003(6) 0.0018(6) -0.0029(6)
C8A 0.0135(8) 0.0142(8) 0.0226(8) -0.0017(6) 0.0066(6) 0.0005(6)
C9A 0.0153(8) 0.0118(7) 0.0274(9) 0.0009(6) -0.0028(7) 0.0014(6)
C10A 0.0179(8) 0.0114(7) 0.0195(8) 0.0025(6) -0.0034(7) -0.0027(6)
C11A 0.0134(7) 0.0090(6) 0.0139(7) 0.0016(5) -0.0020(6) -0.0032(6)
C12A 0.0131(7) 0.0133(7) 0.0125(7) -0.0007(5) -0.0007(6) -0.0028(6)
C13A 0.0196(8) 0.0181(8) 0.0171(8) 0.0024(6) -0.0010(7) -0.0031(6)
C14A 0.0309(10) 0.0236(9) 0.0137(8) 0.0036(7) 0.0001(7) -0.0077(7)
C15A 0.0267(9) 0.0254(9) 0.0148(8) -0.0035(6) 0.0050(7) -0.0043(7)
C16A 0.0202(8) 0.0173(8) 0.0172(8) -0.0028(6) 0.0026(6) -0.0017(6)
C17A 0.0124(7) 0.0134(7) 0.0130(7) -0.0006(6) -0.0007(5) -0.0046(6)
C18A 0.0171(7) 0.0162(7) 0.0108(7) 0.0012(6) -0.0024(6) -0.0001(6)
C19A 0.0238(8) 0.0170(8) 0.0139(7) 0.0003(6) -0.0046(6) -0.0013(6)
C20A 0.0187(8) 0.0259(9) 0.0223(9) 0.0003(7) -0.0056(7) 0.0006(7)
C21A 0.0286(9) 0.0234(9) 0.0164(8) 0.0014(7) -0.0014(7) 0.0083(7)
C22A 0.0274(9) 0.0179(8) 0.0143(8) 0.0030(6) 0.0028(7) 0.0017(7)
C23A 0.0229(8) 0.0158(7) 0.0108(7) 0.0008(5) 0.0031(7) -0.0010(7)
C24A 0.0246(9) 0.0252(9) 0.0279(9) 0.0031(7) -0.0098(7) -0.0082(7)
C25A 0.0361(11) 0.0287(10) 0.0308(11) 0.0005(8) -0.0012(9) 0.0141(8)
C26A 0.0200(8) 0.0190(8) 0.0194(8) 0.0007(7) 0.0025(7) -0.0021(7)
C27A 0.0146(7) 0.0116(7) 0.0118(7) -0.0015(5) 0.0004(6) -0.0026(6)
C28A 0.0112(7) 0.0132(7) 0.0154(7) -0.0025(6) 0.0019(6) 0.0003(6)
C29A 0.0159(8) 0.0128(7) 0.0208(8) -0.0025(6) -0.0011(6) 0.0012(6)
C30A 0.0152(7) 0.0136(7) 0.0200(8) -0.0015(6) 0.0007(6) 0.0000(6)
C31A 0.0137(7) 0.0141(8) 0.0197(8) -0.0014(6) -0.0002(6) -0.0035(6)
C32A 0.0132(7) 0.0134(7) 0.0154(7) -0.0019(6) -0.0006(6) 0.0011(6)
C33A 0.0133(7) 0.0157(8) 0.0276(9) -0.0027(7) 0.0010(7) 0.0017(6)
C34A 0.0195(8) 0.0131(7) 0.0441(11) -0.0010(7) -0.0006(8) -0.0023(6)
C35A 0.0143(8) 0.0125(8) 0.0311(9) 0.0016(7) -0.0015(7) -0.0021(6)
Zr2 0.01015(7) 0.01178(7) 0.01113(7) 0.00004(5) -0.00006(6) -0.00019(5)
Cl1B 0.01667(18) 0.01296(18) 0.0289(2) -0.00121(15) -0.00082(16) 0.00164(14)
Cl2B 0.01311(18) 0.0242(2) 0.0247(2) 0.00257(17) 0.00505(16) 0.00010(16)
N1B 0.0221(7) 0.0127(6) 0.0136(6) 0.0011(5) 0.0012(6) -0.0011(6)
N2B 0.0148(7) 0.0100(6) 0.0328(8) -0.0008(6) 0.0014(6) 0.0004(5)
N3B 0.0115(6) 0.0144(6) 0.0141(6) -0.0016(5) -0.0005(5) 0.0008(5)
C1B 0.0383(10) 0.0116(8) 0.0172(8) 0.0033(6) 0.0093(7) 0.0085(7)
C2B 0.0551(13) 0.0207(8) 0.0155(8) 0.0013(6) 0.0038(9) 0.0117(9)
C3B 0.0883(18) 0.0308(11) 0.0192(9) 0.0078(8) 0.0124(11) 0.0281(12)
C4B 0.0859(18) 0.0294(11) 0.0327(12) 0.0164(9) 0.0375(12) 0.0254(12)
C5B 0.0513(13) 0.0206(9) 0.0444(12) 0.0132(8) 0.0316(11) 0.0125(9)
C6B 0.0355(10) 0.0130(8) 0.0266(9) 0.0054(7) 0.0153(8) 0.0074(7)
C7B 0.0199(9) 0.0083(7) 0.0457(12) 0.0022(7) 0.0135(8) -0.0003(6)
C8B 0.0243(10) 0.0192(9) 0.0745(17) 0.0070(10) 0.0251(11) -0.0018(8)
C9B 0.0127(9) 0.0193(10) 0.100(2) 0.0068(11) 0.0071(11) -0.0041(8)
C10B 0.0193(9) 0.0118(8) 0.0779(17) -0.0069(9) -0.0171(10) 0.0006(7)
C11B 0.0151(8) 0.0095(7) 0.0446(11) -0.0058(7) -0.0073(8) 0.0017(6)
C12B 0.0214(9) 0.0204(9) 0.0301(10) -0.0081(7) -0.0146(8) 0.0090(7)
C13B 0.0375(11) 0.0259(10) 0.0503(13) -0.0209(9) -0.0254(10) 0.0143(9)
C14B 0.0508(13) 0.0474(13) 0.0404(13) -0.0290(11) -0.0258(11) 0.0262(11)
C15B 0.0446(12) 0.0682(17) 0.0183(10) -0.0145(10) -0.0088(9) 0.0280(12)
C16B 0.0332(10) 0.0457(12) 0.0186(9) -0.0022(9) -0.0030(8) 0.0169(9)
C17B 0.0194(8) 0.0253(9) 0.0160(8) -0.0066(7) -0.0062(7) 0.0112(7)
C18B 0.0224(9) 0.0163(8) 0.0116(7) -0.0028(6) -0.0027(6) -0.0021(6)
C19B 0.0223(8) 0.0154(7) 0.0127(7) -0.0016(6) -0.0002(7) -0.0010(7)
C20B 0.0316(10) 0.0171(8) 0.0227(9) -0.0059(7) 0.0041(8) -0.0025(7)
C21B 0.0326(10) 0.0275(10) 0.0252(10) -0.0094(8) 0.0030(8) -0.0106(8)
C22B 0.0212(9) 0.0383(11) 0.0252(10) -0.0081(8) -0.0035(8) -0.0064(8)
C23B 0.0214(9) 0.0298(10) 0.0167(8) -0.0037(7) -0.0059(7) 0.0030(8)
C24B 0.0201(8) 0.0196(8) 0.0206(9) -0.0007(7) 0.0027(7) 0.0031(7)
C25B 0.0466(13) 0.0393(12) 0.0424(13) -0.0132(10) 0.0126(10) -0.0260(10)
C26B 0.0295(10) 0.0398(11) 0.0260(10) -0.0025(8) -0.0095(8) 0.0111(9)
C27B 0.0136(7) 0.0152(8) 0.0113(7) 0.0011(6) -0.0002(6) -0.0001(6)
C28B 0.0139(7) 0.0160(8) 0.0159(7) 0.0013(6) -0.0019(6) 0.0021(6)
C29B 0.0127(7) 0.0193(8) 0.0210(8) 0.0008(7) -0.0004(6) 0.0009(6)
C30B 0.0243(9) 0.0158(7) 0.0176(8) 0.0045(6) -0.0023(7) 0.0019(6)
C31B 0.0158(8) 0.0196(8) 0.0199(8) 0.0057(6) -0.0010(6) -0.0043(6)
C32B 0.0149(7) 0.0202(8) 0.0124(7) 0.0059(6) -0.0007(6) 0.0017(6)
C33B 0.0109(8) 0.0179(8) 0.0418(11) 0.0014(7) 0.0004(7) 0.0016(6)
C34B 0.0240(9) 0.0156(8) 0.0360(9) 0.0035(7) -0.0032(8) 0.0004(7)
C35B 0.0129(8) 0.0265(9) 0.0277(9) 0.0092(7) 0.0038(7) -0.0015(7)
Zr3 0.01004(7) 0.00967(6) 0.00994(6) -0.00019(5) -0.00021(6) -0.00003(5)
Cl1C 0.01539(18) 0.01101(17) 0.01942(18) -0.00019(14) 0.00209(15) -0.00101(14)
Cl2C 0.01217(18) 0.01682(19) 0.0255(2) -0.00106(15) 0.00382(16) 0.00122(15)
N1C 0.0188(7) 0.0106(6) 0.0135(6) 0.0007(5) -0.0015(5) -0.0002(5)
N2C 0.0114(6) 0.0097(5) 0.0153(6) -0.0023(5) 0.0013(5) -0.0009(5)
N3C 0.0117(6) 0.0091(6) 0.0119(6) 0.0000(5) 0.0003(5) 0.0001(5)
C1C 0.0231(8) 0.0117(7) 0.0119(7) -0.0003(6) 0.0014(6) -0.0061(6)
C2C 0.0311(9) 0.0175(8) 0.0154(8) -0.0004(6) -0.0004(7) -0.0050(7)
C3C 0.0429(11) 0.0251(9) 0.0120(8) -0.0018(7) 0.0025(8) -0.0118(8)
C4C 0.0397(11) 0.0285(10) 0.0178(8) -0.0083(7) 0.0097(8) -0.0059(8)
C5C 0.0257(9) 0.0216(9) 0.0220(9) -0.0049(7) 0.0070(7) -0.0011(7)
C6C 0.0208(8) 0.0124(7) 0.0132(7) -0.0020(5) 0.0048(7) -0.0051(6)
C7C 0.0165(8) 0.0090(7) 0.0181(8) -0.0012(6) 0.0048(6) -0.0034(6)
C8C 0.0180(8) 0.0164(8) 0.0239(9) -0.0025(7) 0.0088(7) 0.0018(6)
C9C 0.0130(7) 0.0162(7) 0.0309(10) -0.0016(7) 0.0009(7) 0.0035(6)
C10C 0.0168(8) 0.0119(7) 0.0217(8) 0.0013(6) -0.0050(7) 0.0008(6)
C11C 0.0117(7) 0.0102(7) 0.0168(7) -0.0001(5) 0.0004(6) -0.0007(6)
C12C 0.0128(7) 0.0132(7) 0.0121(7) -0.0016(6) -0.0033(6) 0.0008(6)
C13C 0.0200(8) 0.0135(7) 0.0161(8) 0.0009(6) -0.0020(6) 0.0005(6)
C14C 0.0276(9) 0.0194(8) 0.0146(8) 0.0045(6) -0.0009(7) -0.0003(7)
C15C 0.0262(9) 0.0214(8) 0.0102(7) -0.0021(6) 0.0003(6) 0.0035(7)
C16C 0.0223(8) 0.0136(7) 0.0152(8) -0.0032(6) 0.0015(6) 0.0012(6)
C17C 0.0120(7) 0.0124(7) 0.0118(7) 0.0013(6) -0.0024(6) -0.0016(6)
C18C 0.0178(8) 0.0159(7) 0.0093(7) 0.0021(6) -0.0015(6) -0.0003(6)
C19C 0.0193(8) 0.0157(7) 0.0109(7) 0.0010(5) 0.0010(6) -0.0009(7)
C20C 0.0320(10) 0.0159(8) 0.0140(8) 0.0025(6) 0.0027(7) -0.0002(7)
C21C 0.0254(9) 0.0258(9) 0.0164(8) 0.0047(7) 0.0007(7) 0.0078(8)
C22C 0.0197(9) 0.0322(10) 0.0205(9) 0.0061(7) -0.0021(7) 0.0020(7)
C23C 0.0207(8) 0.0222(9) 0.0142(7) 0.0042(6) -0.0054(6) -0.0046(7)
C24C 0.0255(9) 0.0194(8) 0.0150(8) 0.0010(6) 0.0027(7) -0.0039(7)
C25C 0.0387(11) 0.0360(11) 0.0327(11) 0.0092(9) 0.0034(9) 0.0192(9)
C26C 0.0295(10) 0.0275(10) 0.0276(10) 0.0049(8) -0.0114(8) -0.0112(8)
C27C 0.0136(7) 0.0097(7) 0.0107(7) -0.0019(5) -0.0020(6) 0.0010(6)
C28C 0.0131(8) 0.0109(7) 0.0162(8) -0.0015(5) -0.0024(6) 0.0000(6)
C29C 0.0120(7) 0.0153(8) 0.0245(9) 0.0016(6) -0.0041(6) -0.0023(6)
C30C 0.0202(8) 0.0117(7) 0.0210(8) 0.0014(6) -0.0040(7) -0.0033(6)
C31C 0.0182(8) 0.0131(7) 0.0186(8) 0.0015(6) -0.0031(6) 0.0050(6)
C32C 0.0169(8) 0.0130(7) 0.0111(7) -0.0029(5) -0.0012(6) -0.0005(6)
C33C 0.0111(8) 0.0150(8) 0.0352(10) 0.0010(7) -0.0029(7) 0.0021(6)
C34C 0.0206(8) 0.0148(7) 0.0456(11) 0.0056(7) -0.0078(8) -0.0024(6)
C35C 0.0132(8) 0.0160(8) 0.0245(9) -0.0004(7) 0.0017(7) 0.0029(6)
Zr4 0.01068(7) 0.00991(7) 0.01007(6) 0.00038(5) 0.00040(5) 0.00070(5)
Cl1D 0.01690(18) 0.01126(17) 0.02250(19) 0.00005(15) -0.00003(16) 0.00272(14)
Cl2D 0.01375(18) 0.0206(2) 0.02144(19) 0.00122(16) 0.00530(15) 0.00056(15)
N1D 0.0203(7) 0.0128(6) 0.0108(5) 0.0011(4) 0.0016(5) 0.0017(6)
N2D 0.0141(6) 0.0091(6) 0.0203(7) 0.0017(5) 0.0024(5) 0.0026(5)
N3D 0.0119(6) 0.0112(6) 0.0110(6) -0.0008(5) 0.0000(5) 0.0002(5)
C1D 0.0271(9) 0.0115(7) 0.0152(7) 0.0014(6) 0.0031(6) 0.0060(6)
C2D 0.0392(10) 0.0187(8) 0.0134(7) 0.0005(6) 0.0014(7) 0.0067(8)
C3D 0.0515(12) 0.0234(9) 0.0152(8) 0.0018(7) 0.0057(8) 0.0110(9)
C4D 0.0521(13) 0.0251(10) 0.0200(9) 0.0089(7) 0.0178(9) 0.0134(9)
C5D 0.0367(10) 0.0161(8) 0.0278(9) 0.0068(7) 0.0128(9) 0.0065(8)
C6D 0.0257(9) 0.0124(7) 0.0194(8) 0.0026(6) 0.0083(7) 0.0068(7)
C7D 0.0200(8) 0.0096(7) 0.0249(8) 0.0033(6) 0.0082(7) 0.0029(6)
C8D 0.0211(9) 0.0203(9) 0.0380(11) 0.0041(8) 0.0127(8) -0.0002(7)
C9D 0.0165(9) 0.0191(9) 0.0495(12) 0.0038(8) 0.0078(9) -0.0019(7)
C10D 0.0201(8) 0.0131(8) 0.0355(10) -0.0007(7) -0.0051(8) -0.0013(6)
C11D 0.0145(8) 0.0087(7) 0.0270(9) 0.0006(6) -0.0022(7) 0.0025(6)
C12D 0.0157(8) 0.0116(7) 0.0193(8) -0.0010(6) -0.0059(6) 0.0026(6)
C13D 0.0269(9) 0.0139(7) 0.0283(9) -0.0025(7) -0.0094(8) -0.0001(7)
C14D 0.0325(10) 0.0227(9) 0.0225(9) -0.0102(7) -0.0086(8) 0.0055(8)
C15D 0.0310(9) 0.0277(10) 0.0151(8) -0.0050(7) -0.0025(7) 0.0029(8)
C16D 0.0205(8) 0.0196(8) 0.0184(8) -0.0026(7) -0.0016(6) 0.0011(7)
C17D 0.0119(7) 0.0138(7) 0.0147(7) -0.0011(6) -0.0033(6) 0.0047(6)
C18D 0.0201(8) 0.0193(8) 0.0075(7) -0.0005(6) -0.0009(6) -0.0018(7)
C19D 0.0199(8) 0.0280(9) 0.0127(7) -0.0024(7) -0.0033(7) 0.0015(7)
C20D 0.0199(9) 0.0408(11) 0.0174(9) -0.0044(8) 0.0001(7) -0.0084(8)
C21D 0.0353(11) 0.0297(10) 0.0183(9) -0.0060(7) 0.0053(8) -0.0164(8)
C22D 0.0312(10) 0.0205(9) 0.0166(8) -0.0026(7) 0.0033(7) -0.0041(7)
C23D 0.0220(8) 0.0171(7) 0.0101(7) -0.0009(5) 0.0005(7) -0.0004(7)
C24D 0.0262(9) 0.0468(12) 0.0182(9) -0.0034(8) -0.0076(7) 0.0124(9)
C25D 0.0509(13) 0.0401(12) 0.0386(12) -0.0117(10) 0.0136(10) -0.0238(11)
C26D 0.0207(9) 0.0195(8) 0.0174(8) -0.0016(6) -0.0004(7) 0.0017(7)
C27D 0.0164(8) 0.0081(7) 0.0086(7) 0.0001(5) -0.0005(6) 0.0018(6)
C28D 0.0133(7) 0.0146(7) 0.0096(7) 0.0012(5) -0.0022(6) -0.0017(6)
C29D 0.0191(8) 0.0124(7) 0.0149(8) 0.0013(6) -0.0029(6) -0.0021(6)
C30D 0.0198(8) 0.0121(7) 0.0160(7) 0.0003(6) -0.0034(6) 0.0012(6)
C31D 0.0163(8) 0.0136(8) 0.0178(8) -0.0010(6) -0.0016(6) 0.0042(6)
C32D 0.0125(7) 0.0142(7) 0.0139(7) 0.0000(6) -0.0018(6) -0.0013(6)
C33D 0.0154(8) 0.0147(8) 0.0212(8) 0.0028(6) 0.0004(7) -0.0021(6)
C34D 0.0245(9) 0.0126(7) 0.0329(10) -0.0011(6) -0.0056(8) 0.0027(7)
C35D 0.0133(8) 0.0144(8) 0.0306(9) 0.0025(7) 0.0011(7) 0.0015(6)
C1 0.0411(12) 0.0441(13) 0.0475(13) -0.0086(11) 0.0028(10) 0.0015(10)
C2 0.0230(9) 0.0437(12) 0.0218(9) -0.0031(8) -0.0038(8) -0.0061(8)
C3 0.0255(9) 0.0546(13) 0.0201(9) -0.0020(9) 0.0004(8) -0.0113(9)
C4 0.0285(10) 0.0504(13) 0.0258(10) 0.0158(9) -0.0056(8) -0.0169(9)
C5 0.0267(10) 0.0319(11) 0.0431(12) 0.0144(9) -0.0078(9) -0.0037(8)
C6 0.0181(9) 0.0391(11) 0.0330(11) 0.0134(9) -0.0018(8) -0.0002(8)
C7 0.0210(8) 0.0334(10) 0.0249(9) 0.0086(8) -0.0026(7) -0.0048(8)
C11 0.113(2) 0.081(2) 0.0441(16) 0.0182(14) 0.0115(16) 0.0616(18)
C12 0.0493(13) 0.0531(14) 0.0215(10) 0.0045(9) 0.0060(9) 0.0172(11)
C13 0.0738(16) 0.0416(13) 0.0299(11) -0.0064(9) -0.0061(11) 0.0054(12)
C14 0.0437(12) 0.0461(13) 0.0372(12) 0.0052(10) -0.0089(10) 0.0005(10)
C15 0.0408(12) 0.0410(13) 0.0429(13) 0.0066(10) 0.0150(10) -0.0027(10)
C16 0.0511(14) 0.0610(16) 0.0308(12) -0.0036(11) 0.0099(11) -0.0232(12)
C17 0.0320(11) 0.0841(19) 0.0274(11) 0.0172(12) -0.0008(9) -0.0038(12)
C21 0.0358(10) 0.0297(10) 0.0276(9) 0.0073(8) 0.0052(8) 0.0021(8)
C22 0.0235(9) 0.0364(10) 0.0180(8) 0.0093(7) 0.0069(7) 0.0070(8)
C23 0.0354(10) 0.0394(11) 0.0159(8) -0.0014(8) 0.0032(8) 0.0089(9)
C24 0.0502(13) 0.0371(11) 0.0238(10) -0.0013(9) 0.0089(9) 0.0160(10)
C25 0.0366(11) 0.0541(14) 0.0281(11) 0.0158(10) 0.0095(9) 0.0203(10)
C26 0.0243(10) 0.0575(15) 0.0350(11) 0.0216(11) 0.0022(9) 0.0024(10)
C27 0.0301(10) 0.0417(12) 0.0334(10) 0.0165(9) 0.0033(8) -0.0049(9)

loop_
_atom_type_symbol
_atom_type_description
_atom_type_scat_dispersion_real
_atom_type_scat_dispersion_imag
_atom_type_scat_source
C C 0.0033 0.0016 'International Tables Vol C Tables 4.2.6.8 and 6.1.1.4'
H H 0.0000 0.0000 'International Tables Vol C Tables 4.2.6.8 and 6.1.1.4'
N N 0.0061 0.0033 'International Tables Vol C Tables 4.2.6.8 and 6.1.1.4'
Cl Cl 0.1484 0.1585 'International Tables Vol C Tables 4.2.6.8 and 6.1.1.4'
Zr Zr -2.9673 0.5597 'International Tables Vol C Tables 4.2.6.8 and 6.1.1.4'

loop_
_geom_angle_atom_site_label_1
_geom_angle_atom_site_label_2
_geom_angle_atom_site_label_3
_geom_angle
_geom_angle_publ_flag
N1A Zr1 N3A 107.67(5) yes
N1A Zr1 N2A 78.96(5) yes
N3A Zr1 N2A 82.22(4) yes
N1A Zr1 Cl2A 120.75(4) yes
N3A Zr1 Cl2A 97.20(3) yes
N2A Zr1 Cl2A 158.90(3) yes
N1A Zr1 Cl1A 106.97(4) yes
N3A Zr1 Cl1A 136.38(4) yes
N2A Zr1 Cl1A 79.23(3) yes
Cl2A Zr1 Cl1A 87.099(13) yes
N1A Zr1 C17A 134.89(5) yes
N3A Zr1 C17A 31.79(5) yes
N2A Zr1 C17A 76.77(4) yes
Cl2A Zr1 C17A 91.59(3) yes
Cl1A Zr1 C17A 105.06(3) yes
N1A Zr1 C18A 31.26(5) yes
N3A Zr1 C18A 98.71(5) yes
N2A Zr1 C18A 107.43(4) yes
Cl2A Zr1 C18A 93.53(3) yes
Cl1A Zr1 C18A 124.44(3) yes
C17A Zr1 C18A 130.41(5) yes
C1A N1A C18A 120.69(12) ?
C1A N1A Zr1 137.68(10) ?
C18A N1A Zr1 101.63(9) ?
C7A N2A C11A 120.79(13) ?
C7A N2A Zr1 132.42(10) ?
C11A N2A Zr1 106.75(9) ?
C17A N3A C27A 119.40(12) ?
C17A N3A Zr1 97.76(9) ?
C27A N3A Zr1 142.57(10) ?
N1A C1A C2A 119.51(14) ?
N1A C1A C6A 120.93(13) ?
C2A C1A C6A 119.54(14) ?
C3A C2A C1A 121.48(15) ?
C4A C3A C2A 119.57(15) ?
C5A C4A C3A 119.89(15) ?
C4A C5A C6A 122.61(16) ?
C5A C6A C1A 116.75(14) ?
C5A C6A C7A 118.32(14) ?
C1A C6A C7A 124.92(13) ?
N2A C7A C8A 118.31(14) ?
N2A C7A C6A 120.28(13) ?
C8A C7A C6A 121.39(14) ?
C9A C8A C7A 121.26(14) ?
C8A C9A C10A 119.32(14) ?
C9A C10A C11A 118.81(15) ?
N2A C11A C10A 121.41(14) ?
N2A C11A C12A 118.69(13) ?
C10A C11A C12A 119.84(13) ?
C17A C12A C13A 118.37(14) ?
C17A C12A C11A 122.99(13) ?
C13A C12A C11A 117.75(13) ?
C14A C13A C12A 121.02(15) ?
C13A C14A C15A 119.97(15) ?
C16A C15A C14A 120.07(15) ?
C15A C16A C17A 121.04(15) ?
C16A C17A C12A 119.36(14) ?
C16A C17A N3A 121.19(14) ?
C12A C17A N3A 119.27(13) ?
C16A C17A Zr1 133.95(10) ?
C12A C17A Zr1 83.82(9) ?
N3A C17A Zr1 50.46(7) ?
C19A C18A C23A 120.59(14) ?
C19A C18A N1A 120.05(13) ?
C23A C18A N1A 119.20(14) ?
C19A C18A Zr1 99.58(10) ?
C23A C18A Zr1 117.25(10) ?
N1A C18A Zr1 47.11(7) ?
C20A C19A C18A 118.84(15) ?
C20A C19A C24A 119.73(14) ?
C18A C19A C24A 121.41(14) ?
C19A C20A C21A 121.58(16) ?
C20A C21A C22A 118.49(16) ?
C20A C21A C25A 121.03(16) ?
C22A C21A C25A 120.46(16) ?
C23A C22A C21A 122.15(16) ?
C22A C23A C18A 118.06(15) ?
C22A C23A C26A 120.69(14) ?
C18A C23A C26A 121.24(14) ?
C28A C27A C32A 119.71(14) ?
C28A C27A N3A 121.44(13) ?
C32A C27A N3A 118.76(13) ?
C29A C28A C27A 119.14(14) ?
C29A C28A C33A 119.44(13) ?
C27A C28A C33A 121.42(14) ?
C28A C29A C30A 121.86(14) ?
C31A C30A C29A 118.11(14) ?
C31A C30A C34A 120.66(14) ?
C29A C30A C34A 121.23(13) ?
C32A C31A C30A 122.08(14) ?
C31A C32A C27A 119.11(14) ?
C31A C32A C35A 119.71(14) ?
C27A C32A C35A 121.13(14) ?
N1B Zr2 N3B 107.58(5) yes
N1B Zr2 N2B 80.59(5) yes
N3B Zr2 N2B 82.85(5) yes
N1B Zr2 Cl2B 113.48(4) yes
N3B Zr2 Cl2B 100.84(4) yes
N2B Zr2 Cl2B 162.99(4) yes
N1B Zr2 Cl1B 109.82(4) yes
N3B Zr2 Cl1B 135.02(4) yes
N2B Zr2 Cl1B 79.53(3) yes
Cl2B Zr2 Cl1B 86.398(14) yes
N1B Zr2 C17B 134.64(5) yes
N3B Zr2 C17B 31.72(5) yes
N2B Zr2 C17B 76.10(5) yes
Cl2B Zr2 C17B 98.22(4) yes
Cl1B Zr2 C17B 103.50(4) yes
N1B Zr2 C18B 28.69(5) yes
N3B Zr2 C18B 94.99(5) yes
N2B Zr2 C18B 104.57(5) yes
Cl2B Zr2 C18B 91.73(3) yes
Cl1B Zr2 C18B 129.41(3) yes
C17B Zr2 C18B 126.70(5) yes
C1B N1B C18B 117.80(13) ?
C1B N1B Zr2 133.50(11) ?
C18B N1B Zr2 108.63(9) ?
C11B N2B C7B 121.65(15) ?
C11B N2B Zr2 108.58(11) ?
C7B N2B Zr2 129.76(12) ?
C17B N3B C27B 118.04(13) ?
C17B N3B Zr2 98.46(9) ?
C27B N3B Zr2 143.37(10) ?
N1B C1B C6B 122.07(16) ?
N1B C1B C2B 118.22(16) ?
C6B C1B C2B 119.71(16) ?
C3B C2B C1B 121.3(2) ?
C2B C3B C4B 119.7(2) ?
C5B C4B C3B 119.79(19) ?
C4B C5B C6B 122.8(2) ?
C1B C6B C5B 116.55(18) ?
C1B C6B C7B 124.75(15) ?
C5B C6B C7B 118.62(17) ?
N2B C7B C8B 117.97(18) ?
N2B C7B C6B 120.90(15) ?
C8B C7B C6B 121.13(17) ?
C9B C8B C7B 121.1(2) ?
C8B C9B C10B 120.20(18) ?
C9B C10B C11B 118.4(2) ?
N2B C11B C10B 120.60(18) ?
N2B C11B C12B 118.66(15) ?
C10B C11B C12B 120.70(18) ?
C17B C12B C13B 118.29(18) ?
C17B C12B C11B 123.19(15) ?
C13B C12B C11B 117.81(17) ?
C14B C13B C12B 121.5(2) ?
C13B C14B C15B 119.73(18) ?
C16B C15B C14B 120.8(2) ?
C15B C16B C17B 120.0(2) ?
C12B C17B C16B 119.49(16) ?
C12B C17B N3B 119.96(15) ?
C16B C17B N3B 120.45(17) ?
C12B C17B Zr2 85.61(10) ?
C16B C17B Zr2 133.54(12) ?
N3B C17B Zr2 49.82(7) ?
C23B C18B C19B 120.49(15) ?
C23B C18B N1B 121.37(14) ?
C19B C18B N1B 118.14(14) ?
C23B C18B Zr2 106.26(11) ?
C19B C18B Zr2 116.41(10) ?
N1B C18B Zr2 42.68(7) ?
C20B C19B C18B 118.30(16) ?
C20B C19B C24B 120.26(15) ?
C18B C19B C24B 121.42(14) ?
C19B C20B C21B 122.00(16) ?
C22B C21B C20B 118.39(16) ?
C22B C21B C25B 121.69(17) ?
C20B C21B C25B 119.91(17) ?
C21B C22B C23B 122.28(17) ?
C22B C23B C18B 118.28(16) ?
C22B C23B C26B 119.34(16) ?
C18B C23B C26B 122.32(16) ?
C32B C27B C28B 119.72(14) ?
C32B C27B N3B 121.24(13) ?
C28B C27B N3B 118.95(13) ?
C29B C28B C27B 119.05(14) ?
C29B C28B C33B 119.44(14) ?
C27B C28B C33B 121.47(14) ?
C28B C29B C30B 122.51(14) ?
C29B C30B C31B 117.58(14) ?
C29B C30B C34B 121.09(14) ?
C31B C30B C34B 121.30(14) ?
C30B C31B C32B 122.05(14) ?
C31B C32B C27B 119.03(14) ?
C31B C32B C35B 119.17(14) ?
C27B C32B C35B 121.80(14) ?
N1C Zr3 N3C 107.93(5) yes
N1C Zr3 N2C 79.42(5) yes
N3C Zr3 N2C 82.31(4) yes
N1C Zr3 Cl2C 119.18(4) yes
N3C Zr3 Cl2C 98.08(4) yes
N2C Zr3 Cl2C 159.69(3) yes
N1C Zr3 Cl1C 106.27(4) yes
N3C Zr3 Cl1C 137.16(4) yes
N2C Zr3 Cl1C 79.39(3) yes
Cl2C Zr3 Cl1C 86.961(13) yes
N1C Zr3 C17C 134.84(5) yes
N3C Zr3 C17C 31.49(5) yes
N2C Zr3 C17C 76.55(4) yes
Cl2C Zr3 C17C 93.12(3) yes
Cl1C Zr3 C17C 106.10(3) yes
N1C Zr3 C18C 30.57(5) yes
N3C Zr3 C18C 98.46(5) yes
N2C Zr3 C18C 106.97(4) yes
Cl2C Zr3 C18C 93.11(3) yes
Cl1C Zr3 C18C 123.85(3) yes
C17C Zr3 C18C 129.90(5) yes
N1C Zr3 C12C 133.03(5) yes
N3C Zr3 C12C 56.83(4) yes
N2C Zr3 C12C 55.88(4) yes
Cl2C Zr3 C12C 107.37(3) yes
Cl1C Zr3 C12C 80.96(3) yes
C17C Zr3 C12C 29.58(4) yes
C18C Zr3 C12C 149.21(4) yes
C1C N1C C18C 119.26(12) ?
C1C N1C Zr3 137.03(10) ?
C18C N1C Zr3 103.58(9) ?
C11C N2C C7C 121.19(13) ?
C11C N2C Zr3 106.17(9) ?
C7C N2C Zr3 132.52(10) ?
C17C N3C C27C 119.83(12) ?
C17C N3C Zr3 98.21(9) ?
C27C N3C Zr3 141.76(10) ?
N1C C1C C2C 118.67(15) ?
N1C C1C C6C 121.72(13) ?
C2C C1C C6C 119.60(14) ?
C3C C2C C1C 121.68(17) ?
C2C C3C C4C 119.54(16) ?
C3C C4C C5C 119.45(16) ?
C4C C5C C6C 122.93(17) ?
C5C C6C C1C 116.72(15) ?
C5C C6C C7C 118.04(15) ?
C1C C6C C7C 125.22(14) ?
N2C C7C C8C 117.68(14) ?
N2C C7C C6C 120.27(14) ?
C8C C7C C6C 122.05(14) ?
C9C C8C C7C 121.34(15) ?
C10C C9C C8C 119.50(15) ?
C9C C10C C11C 118.29(15) ?
N2C C11C C10C 121.96(14) ?
N2C C11C C12C 118.84(13) ?
C10C C11C C12C 119.15(14) ?
C13C C12C C17C 118.35(14) ?
C13C C12C C11C 117.84(13) ?
C17C C12C C11C 122.61(13) ?
C13C C12C Zr3 137.41(10) ?
C17C C12C Zr3 68.17(8) ?
C11C C12C Zr3 78.69(8) ?
C14C C13C C12C 121.87(15) ?
C13C C14C C15C 119.32(15) ?
C16C C15C C14C 120.49(15) ?
C15C C16C C17C 120.80(15) ?
C16C C17C N3C 121.65(14) ?
C16C C17C C12C 118.85(14) ?
N3C C17C C12C 119.28(13) ?
C16C C17C Zr3 136.34(11) ?
N3C C17C Zr3 50.30(7) ?
C12C C17C Zr3 82.25(9) ?
C23C C18C C19C 120.31(15) ?
C23C C18C N1C 120.39(14) ?
C19C C18C N1C 119.28(13) ?
C23C C18C Zr3 102.69(10) ?
C19C C18C Zr3 117.18(10) ?
N1C C18C Zr3 45.85(7) ?
C20C C19C C18C 118.54(15) ?
C20C C19C C24C 120.27(14) ?
C18C C19C C24C 121.13(14) ?
C19C C20C C21C 121.99(16) ?
C22C C21C C20C 118.56(16) ?
C22C C21C C25C 121.58(17) ?
C20C C21C C25C 119.86(16) ?
C21C C22C C23C 122.18(16) ?
C22C C23C C18C 118.31(15) ?
C22C C23C C26C 120.01(15) ?
C18C C23C C26C 121.64(15) ?
C32C C27C C28C 120.19(14) ?
C32C C27C N3C 121.41(13) ?
C28C C27C N3C 118.29(13) ?
C29C C28C C27C 118.95(14) ?
C29C C28C C33C 119.94(14) ?
C27C C28C C33C 121.09(14) ?
C28C C29C C30C 122.40(14) ?
C29C C30C C31C 117.60(14) ?
C29C C30C C34C 121.03(14) ?
C31C C30C C34C 121.37(14) ?
C32C C31C C30C 122.32(14) ?
C31C C32C C27C 118.46(14) ?
C31C C32C C35C 119.49(14) ?
C27C C32C C35C 122.04(14) ?
N1D Zr4 N3D 107.12(5) yes
N1D Zr4 N2D 80.74(5) yes
N3D Zr4 N2D 82.13(5) yes
N1D Zr4 Cl2D 117.78(4) yes
N3D Zr4 Cl2D 98.94(4) yes
N2D Zr4 Cl2D 159.63(3) yes
N1D Zr4 Cl1D 107.74(3) yes
N3D Zr4 Cl1D 136.49(4) yes
N2D Zr4 Cl1D 78.63(3) yes
Cl2D Zr4 Cl1D 87.075(14) yes
N1D Zr4 C17D 134.92(5) yes
N3D Zr4 C17D 31.95(5) yes
N2D Zr4 C17D 76.32(5) yes
Cl2D Zr4 C17D 93.76(3) yes
Cl1D Zr4 C17D 105.05(3) yes
N1D Zr4 C18D 29.38(5) yes
N3D Zr4 C18D 94.51(5) yes
N2D Zr4 C18D 105.27(5) yes
Cl2D Zr4 C18D 94.95(3) yes
Cl1D Zr4 C18D 128.08(3) yes
C17D Zr4 C18D 126.45(5) yes
C1D N1D C18D 118.60(12) ?
C1D N1D Zr4 134.05(10) ?
C18D N1D Zr4 107.19(9) ?
C11D N2D C7D 121.38(13) ?
C11D N2D Zr4 108.19(10) ?
C7D N2D Zr4 130.42(11) ?
C17D N3D C27D 118.99(12) ?
C17D N3D Zr4 97.61(9) ?
C27D N3D Zr4 143.14(10) ?
N1D C1D C2D 118.65(15) ?
N1D C1D C6D 121.94(14) ?
C2D C1D C6D 119.41(15) ?
C3D C2D C1D 121.95(17) ?
C2D C3D C4D 118.90(17) ?
C5D C4D C3D 120.17(17) ?
C4D C5D C6D 122.83(18) ?
C5D C6D C1D 116.56(16) ?
C5D C6D C7D 118.18(15) ?
C1D C6D C7D 125.23(14) ?
N2D C7D C8D 118.50(16) ?
N2D C7D C6D 120.44(14) ?
C8D C7D C6D 121.04(15) ?
C9D C8D C7D 120.26(16) ?
C8D C9D C10D 120.16(16) ?
C9D C10D C11D 118.52(17) ?
N2D C11D C10D 121.07(16) ?
N2D C11D C12D 118.25(13) ?
C10D C11D C12D 120.65(15) ?
C13D C12D C17D 117.97(15) ?
C13D C12D C11D 118.79(14) ?
C17D C12D C11D 122.74(14) ?
C14D C13D C12D 121.68(16) ?
C13D C14D C15D 119.75(16) ?
C16D C15D C14D 120.15(16) ?
C15D C16D C17D 121.17(16) ?
C16D C17D N3D 120.84(14) ?
C16D C17D C12D 119.15(14) ?
N3D C17D C12D 119.74(13) ?
C16D C17D Zr4 131.38(10) ?
N3D C17D Zr4 50.44(7) ?
C12D C17D Zr4 85.32(9) ?
C19D C18D C23D 121.02(15) ?
C19D C18D N1D 120.61(14) ?
C23D C18D N1D 118.36(14) ?
C19D C18D Zr4 104.22(10) ?
C23D C18D Zr4 117.54(10) ?
N1D C18D Zr4 43.43(6) ?
C20D C19D C18D 117.86(15) ?
C20D C19D C24D 119.84(16) ?
C18D C19D C24D 122.26(15) ?
C21D C20D C19D 121.86(16) ?
C20D C21D C22D 118.74(16) ?
C20D C21D C25D 121.16(17) ?
C22D C21D C25D 120.10(18) ?
C23D C22D C21D 121.91(17) ?
C22D C23D C18D 118.39(15) ?
C22D C23D C26D 120.15(15) ?
C18D C23D C26D 121.45(14) ?
C28D C27D C32D 120.26(14) ?
C28D C27D N3D 121.18(13) ?
C32D C27D N3D 118.48(13) ?
C29D C28D C27D 118.32(14) ?
C29D C28D C33D 119.56(13) ?
C27D C28D C33D 122.09(14) ?
C28D C29D C30D 122.32(14) ?
C31D C30D C29D 118.06(14) ?
C31D C30D C34D 120.84(14) ?
C29D C30D C34D 121.05(14) ?
C30D C31D C32D 122.03(15) ?
C31D C32D C27D 118.97(14) ?
C31D C32D C35D 119.59(14) ?
C27D C32D C35D 121.39(14) ?
C7 C2 C3 117.69(18) ?
C7 C2 C1 120.74(17) ?
C3 C2 C1 121.57(18) ?
C4 C3 C2 121.33(18) ?
C3 C4 C5 120.04(17) ?
C4 C5 C6 119.34(18) ?
C7 C6 C5 120.38(18) ?
C6 C7 C2 121.18(17) ?
C17 C12 C13 117.9(2) ?
C17 C12 C11 121.9(2) ?
C13 C12 C11 120.2(2) ?
C12 C13 C14 121.4(2) ?
C15 C14 C13 120.4(2) ?
C14 C15 C16 118.9(2) ?
C17 C16 C15 119.7(2) ?
C12 C17 C16 121.7(2) ?
C23 C22 C27 118.03(17) ?
C23 C22 C21 121.39(16) ?
C27 C22 C21 120.53(17) ?
C22 C23 C24 121.52(19) ?
C23 C24 C25 119.8(2) ?
C26 C25 C24 119.80(19) ?
C25 C26 C27 120.36(19) ?
C26 C27 C22 120.48(19) ?

loop_
_geom_bond_atom_site_label_1
_geom_bond_atom_site_label_2
_geom_bond_distance
_geom_bond_publ_flag
Zr1 N1A 2.0327(12) yes
Zr1 N3A 2.0658(12) yes
Zr1 N2A 2.2624(12) yes
Zr1 Cl2A 2.4638(4) yes
Zr1 Cl1A 2.4692(4) yes
Zr1 C17A 2.6543(14) yes
Zr1 C18A 2.7174(15) yes
N1A C1A 1.3912(19) ?
N1A C18A 1.4396(19) ?
N2A C7A 1.3575(19) ?
N2A C11A 1.3642(18) ?
N3A C17A 1.4111(18) ?
N3A C27A 1.4274(18) ?
C1A C2A 1.407(2) ?
C1A C6A 1.418(2) ?
C2A C3A 1.383(2) ?
C3A C4A 1.382(2) ?
C4A C5A 1.377(2) ?
C5A C6A 1.416(2) ?
C6A C7A 1.477(2) ?
C7A C8A 1.406(2) ?
C8A C9A 1.374(2) ?
C9A C10A 1.383(2) ?
C10A C11A 1.385(2) ?
C11A C12A 1.488(2) ?
C12A C17A 1.410(2) ?
C12A C13A 1.414(2) ?
C13A C14A 1.377(2) ?
C14A C15A 1.401(2) ?
C15A C16A 1.367(2) ?
C16A C17A 1.409(2) ?
C18A C19A 1.411(2) ?
C18A C23A 1.415(2) ?
C19A C20A 1.388(2) ?
C19A C24A 1.516(2) ?
C20A C21A 1.391(2) ?
C21A C22A 1.399(2) ?
C21A C25A 1.504(2) ?
C22A C23A 1.387(2) ?
C23A C26A 1.507(2) ?
C27A C28A 1.404(2) ?
C27A C32A 1.414(2) ?
C28A C29A 1.392(2) ?
C28A C33A 1.510(2) ?
C29A C30A 1.395(2) ?
C30A C31A 1.389(2) ?
C30A C34A 1.504(2) ?
C31A C32A 1.386(2) ?
C32A C35A 1.507(2) ?
Zr2 N1B 2.0342(13) yes
Zr2 N3B 2.0583(12) yes
Zr2 N2B 2.2741(13) yes
Zr2 Cl2B 2.4414(4) yes
Zr2 Cl1B 2.4698(4) yes
Zr2 C17B 2.6646(16) yes
Zr2 C18B 2.8437(15) yes
N1B C1B 1.404(2) ?
N1B C18B 1.4408(19) ?
N2B C11B 1.353(2) ?
N2B C7B 1.361(2) ?
N3B C17B 1.416(2) ?
N3B C27B 1.4400(19) ?
C1B C6B 1.406(2) ?
C1B C2B 1.407(2) ?
C2B C3B 1.376(2) ?
C3B C4B 1.382(3) ?
C4B C5B 1.365(3) ?
C5B C6B 1.421(2) ?
C6B C7B 1.475(3) ?
C7B C8B 1.402(2) ?
C8B C9B 1.361(3) ?
C9B C10B 1.380(3) ?
C10B C11B 1.400(2) ?
C11B C12B 1.479(3) ?
C12B C17B 1.408(2) ?
C12B C13B 1.417(2) ?
C13B C14B 1.364(3) ?
C14B C15B 1.389(3) ?
C15B C16B 1.383(3) ?
C16B C17B 1.409(2) ?
C18B C23B 1.408(2) ?
C18B C19B 1.413(2) ?
C19B C20B 1.386(2) ?
C19B C24B 1.504(2) ?
C20B C21B 1.396(2) ?
C21B C22B 1.378(3) ?
C21B C25B 1.513(2) ?
C22B C23B 1.393(2) ?
C23B C26B 1.510(2) ?
C27B C32B 1.399(2) ?
C27B C28B 1.414(2) ?
C28B C29B 1.381(2) ?
C28B C33B 1.501(2) ?
C29B C30B 1.387(2) ?
C30B C31B 1.395(2) ?
C30B C34B 1.512(2) ?
C31B C32B 1.395(2) ?
C32B C35B 1.511(2) ?
Zr3 N1C 2.0325(13) yes
Zr3 N3C 2.0719(12) yes
Zr3 N2C 2.2612(12) yes
Zr3 Cl2C 2.4546(4) yes
Zr3 Cl1C 2.4706(4) yes
Zr3 C17C 2.6652(15) yes
Zr3 C18C 2.7537(15) yes
Zr3 C12C 2.8450(15) yes
N1C C1C 1.4038(19) ?
N1C C18C 1.4410(19) ?
N2C C11C 1.3532(19) ?
N2C C7C 1.3630(18) ?
N3C C17C 1.4065(18) ?
N3C C27C 1.4339(19) ?
C1C C2C 1.405(2) ?
C1C C6C 1.413(2) ?
C2C C3C 1.380(2) ?
C3C C4C 1.382(2) ?
C4C C5C 1.382(2) ?
C5C C6C 1.410(2) ?
C6C C7C 1.473(2) ?
C7C C8C 1.405(2) ?
C8C C9C 1.382(2) ?
C9C C10C 1.380(2) ?
C10C C11C 1.386(2) ?
C11C C12C 1.488(2) ?
C12C C13C 1.410(2) ?
C12C C17C 1.417(2) ?
C13C C14C 1.364(2) ?
C14C C15C 1.402(2) ?
C15C C16C 1.375(2) ?
C16C C17C 1.406(2) ?
C18C C23C 1.409(2) ?
C18C C19C 1.411(2) ?
C19C C20C 1.382(2) ?
C19C C24C 1.510(2) ?
C20C C21C 1.394(2) ?
C21C C22C 1.373(2) ?
C21C C25C 1.510(2) ?
C22C C23C 1.395(2) ?
C23C C26C 1.519(2) ?
C27C C32C 1.401(2) ?
C27C C28C 1.410(2) ?
C28C C29C 1.381(2) ?
C28C C33C 1.503(2) ?
C29C C30C 1.388(2) ?
C30C C31C 1.394(2) ?
C30C C34C 1.507(2) ?
C31C C32C 1.394(2) ?
C32C C35C 1.514(2) ?
Zr4 N1D 2.0295(12) yes
Zr4 N3D 2.0587(12) yes
Zr4 N2D 2.2700(12) yes
Zr4 Cl2D 2.4439(4) yes
Zr4 Cl1D 2.4658(4) yes
Zr4 C17D 2.6467(14) yes
Zr4 C18D 2.8203(15) yes
N1D C1D 1.4003(19) ?
N1D C18D 1.4484(19) ?
N2D C11D 1.358(2) ?
N2D C7D 1.3622(19) ?
N3D C17D 1.4130(18) ?
N3D C27D 1.4403(18) ?
C1D C2D 1.404(2) ?
C1D C6D 1.419(2) ?
C2D C3D 1.384(2) ?
C3D C4D 1.386(3) ?
C4D C5D 1.371(2) ?
C5D C6D 1.416(2) ?
C6D C7D 1.476(2) ?
C7D C8D 1.405(2) ?
C8D C9D 1.383(3) ?
C9D C10D 1.383(2) ?
C10D C11D 1.391(2) ?
C11D C12D 1.483(2) ?
C12D C13D 1.414(2) ?
C12D C17D 1.417(2) ?
C13D C14D 1.368(2) ?
C14D C15D 1.401(2) ?
C15D C16D 1.369(2) ?
C16D C17D 1.405(2) ?
C18D C19D 1.405(2) ?
C18D C23D 1.409(2) ?
C19D C20D 1.404(2) ?
C19D C24D 1.501(2) ?
C20D C21D 1.382(3) ?
C21D C22D 1.393(2) ?
C21D C25D 1.508(2) ?
C22D C23D 1.385(2) ?
C23D C26D 1.506(2) ?
C27D C28D 1.403(2) ?
C27D C32D 1.408(2) ?
C28D C29D 1.393(2) ?
C28D C33D 1.504(2) ?
C29D C30D 1.393(2) ?
C30D C31D 1.381(2) ?
C30D C34D 1.510(2) ?
C31D C32D 1.389(2) ?
C32D C35D 1.508(2) ?
C1 C2 1.519(3) ?
C2 C7 1.387(2) ?
C2 C3 1.397(3) ?
C3 C4 1.381(3) ?
C4 C5 1.382(3) ?
C5 C6 1.384(2) ?
C6 C7 1.381(3) ?
C11 C12 1.531(3) ?
C12 C17 1.361(3) ?
C12 C13 1.382(3) ?
C13 C14 1.386(3) ?
C14 C15 1.364(3) ?
C15 C16 1.392(3) ?
C16 C17 1.390(3) ?
C21 C22 1.512(2) ?
C22 C23 1.379(2) ?
C22 C27 1.403(2) ?
C23 C24 1.384(2) ?
C24 C25 1.388(3) ?
C25 C26 1.368(3) ?
C26 C27 1.391(3) ?
